data_1536239
loop_
_publ_author_name
'Oeckler, O.'
'Bauer, J.'
'Mattausch, H.J.'
'Simon, A.'

_publ_section_title
;
 Ueber die Kristallstruktur der Phase La5 B2 C6
;
_journal_name_full 'Zeitschrift fuer Anorganische und Allgemeine Chemie'
_journal_page_first 779
_journal_page_last 788
_journal_volume 627
_journal_year 2001
_chemical_formula_sum 'C6.156 B1.764 La5'
_chemical_name_systematic 'La5 B1.764 C6.156'
_space_group_IT_number 130
_symmetry_space_group_name_Hall '-P 4a 2ac'
_symmetry_space_group_name_H-M 'P 4/n c c :2'
_cell_angle_alpha 90
_cell_angle_beta 90
_cell_angle_gamma 90
_cell_formula_units_Z 4
_cell_length_a 8.59
_cell_length_b 8.59
_cell_length_c 12.398
_cell_volume 914.825
_citation_journal_id_ASTM ZAACAB
_cod_data_source_file Oeckler_ZAACAB_2001_73.cif
_cod_data_source_block C6.156B1.764La5
_cod_original_cell_volume 914.8249
_cod_database_code 1536239

loop_
_symmetry_equiv_pos_as_xyz
x,y,z
-y+1/2,x,z
-x+1/2,-y+1/2,z
y,-x+1/2,z
x+1/2,-y,-z+1/2
y+1/2,x+1/2,-z+1/2
-x,y+1/2,-z+1/2
-y,-x,-z+1/2
-x,-y,-z
y-1/2,-x,-z
x-1/2,y-1/2,-z
-y,x-1/2,-z
-x-1/2,y,z-1/2
-y-1/2,-x-1/2,z-1/2
x,-y-1/2,z-1/2
y,x,z-1/2

loop_
_atom_site_label
_atom_site_type_symbol
_atom_site_fract_x
_atom_site_fract_y
_atom_site_fract_z
_atom_site_occupancy
_atom_site_U_iso_or_equiv
C2 C 0.6324 0.061 -0.1935 0.559 0.0
La1 La 0.65022 0.05076 0.10695 1 0.0
B1 B 0.6324 0.061 -0.1935 0.441 0.0
La2 La 0.25 0.25 0.13684 1 0.0
C1 C 0.6537 0.0451 -0.089 0.9 0.0
C3 C 0.25 0.25 0.382 0.32 0.0
